data_4033092
loop_
_publ_author_name
'Yu, Yue'
'Chen, Yang'
'Huang, Wei'
'Wu, Wanqing'
'Jiang, Huanfeng'

_publ_section_title
;
 One-Pot Synthesis of Spirocyclic or Fused Pyrazoles from Cyclic Ketones:
 Calcium Carbide as the Carbon Source in Ring Expansion.
;
_journal_issue 18
_journal_name_full 'The Journal of organic chemistry'
_journal_page_first 9479
_journal_page_last 9486
_journal_paper_doi 10.1021/acs.joc.7b01496
_journal_volume 82
_journal_year 2017
_chemical_absolute_configuration unk
_chemical_formula_moiety 'C14 H16 N2'
_chemical_formula_sum 'C14 H16 N2'
_chemical_formula_weight 212.29
_chemical_name_systematic
;
 ? 
;
_space_group_crystal_system orthorhombic
_space_group_IT_number 19
_space_group_name_Hall 'P 2ac 2ab'
_space_group_name_H-M_alt 'P 21 21 21'
_symmetry_space_group_name_Hall 'P 2ac 2ab'
_symmetry_space_group_name_H-M 'P 21 21 21'
_atom_sites_solution_hydrogens geom
_atom_sites_solution_primary iterative
_atom_sites_solution_secondary difmap
_audit_creation_date 2016-07-03
_audit_creation_method
;
Olex2 1.2
(compiled 2014.09.19 svn.r3010 for OlexSys, GUI svn.r4874)
;
_cell_angle_alpha 90.00
_cell_angle_beta 90.00
_cell_angle_gamma 90.00
_cell_formula_units_Z 4
_cell_length_a 5.58762(7)
_cell_length_b 8.03454(8)
_cell_length_c 25.9706(3)
_cell_measurement_reflns_used 7125
_cell_measurement_temperature 150.00(10)
_cell_measurement_theta_max 73.7580
_cell_measurement_theta_min 5.7490
_cell_volume 1165.92(2)
_computing_cell_refinement 'CrysAlisPro 1.171.38.43 (Rigaku OD, 2015)'
_computing_data_collection 'CrysAlisPro 1.171.38.43 (Rigaku OD, 2015)'
_computing_data_reduction 'CrysAlisPro 1.171.38.43 (Rigaku OD, 2015)'
_computing_molecular_graphics 'Olex2 (Dolomanov et al., 2009)'
_computing_publication_material 'Olex2 (Dolomanov et al., 2009)'
_computing_structure_refinement 'XL (Sheldrick, 2008)'
_computing_structure_solution 'olex2.solve (Bourhis et al., 2013)'
_diffrn_ambient_environment N~2~
_diffrn_ambient_temperature 150.00(10)
_diffrn_detector 'CCD plate'
_diffrn_detector_area_resol_mean 5.2913
_diffrn_detector_type AtlasS2
_diffrn_measured_fraction_theta_full 0.990
_diffrn_measured_fraction_theta_max 0.991
_diffrn_measurement_details
;
List of Runs (angles in degrees, time in seconds):

  # Type    Start    End  Width  t~exp~   \w     \q     \k     \f   Frames
--------------------------------------------------------------------------
  1  \w   -116.00 -18.00   1.00    1.00    --  -41.89 -37.00  60.00   98
  2  \w    -70.00  31.00   1.00    1.00    --  -41.89  57.00-180.00  101
  3  \w      1.00  83.00   1.00    1.00    --   41.89 -99.00 120.00   82
  4  \w     35.00 134.00   1.00    2.85    --  107.79 -45.00 120.00   99
  5  \w     94.00 178.00   1.00    2.85    --  107.79 125.00 -90.00   84
  6  \w     94.00 178.00   1.00    2.85    --  107.79 125.00  60.00   84
  7  \w     35.00 122.00   1.00    2.85    --  107.79-125.00-120.00   87
  8  \w     94.00 178.00   1.00    2.85    --  107.79 125.00-150.00   84
  9  \w     32.00 116.00   1.00    2.85    --  107.79-114.00 -71.00   84
 10  \w     94.00 178.00   1.00    2.85    --  107.79 125.00-120.00   84
 11  \w   -114.00 -63.00   1.00    1.00    --  -41.89-142.00-144.00   51
 12  \w   -118.00  -9.00   1.00    1.00    --  -41.89 -77.00-150.00  109
 13  \w   -115.00 -14.00   1.00    1.00    --  -41.89 -57.00 -30.00  101
 14  \w     80.00 178.00   1.00    2.85    --  107.79  30.00 -90.00   98
 15  \w     55.00 178.00   1.00    2.85    --  107.79  15.00  60.00  123
 16  \w     75.00 156.00   1.00    2.85    --  107.79  77.00 120.00   81
 17  \w     80.00 178.00   1.00    2.85    --  107.79  30.00-180.00   98
;
_diffrn_measurement_device 'four-circle diffractometer'
_diffrn_measurement_device_type 'SuperNova, Dual, Cu at zero, AtlasS2'
_diffrn_measurement_method '\w scans'
_diffrn_orient_matrix_type 'CrysAlisPro convention (1999,Acta A55,543-557)'
_diffrn_orient_matrix_UB_11 -0.0482939000
_diffrn_orient_matrix_UB_12 -0.1684108000
_diffrn_orient_matrix_UB_13 0.0264087000
_diffrn_orient_matrix_UB_21 0.0090509000
_diffrn_orient_matrix_UB_22 0.0855988000
_diffrn_orient_matrix_UB_23 0.0530427000
_diffrn_orient_matrix_UB_31 -0.2712664000
_diffrn_orient_matrix_UB_32 0.0328019000
_diffrn_orient_matrix_UB_33 -0.0029334000
_diffrn_radiation_monochromator mirror
_diffrn_radiation_probe x-ray
_diffrn_radiation_type CuK\a
_diffrn_radiation_wavelength 1.54184
_diffrn_reflns_av_R_equivalents 0.0258
_diffrn_reflns_av_unetI/netI 0.0181
_diffrn_reflns_limit_h_max 5
_diffrn_reflns_limit_h_min -6
_diffrn_reflns_limit_k_max 9
_diffrn_reflns_limit_k_min -9
_diffrn_reflns_limit_l_max 32
_diffrn_reflns_limit_l_min -32
_diffrn_reflns_number 11117
_diffrn_reflns_theta_full 74.10
_diffrn_reflns_theta_max 74.10
_diffrn_reflns_theta_min 5.76
_diffrn_source 'micro-focus sealed X-ray tube'
_diffrn_source_type 'SuperNova (Cu) X-ray Source'
_exptl_absorpt_coefficient_mu 0.554
_exptl_absorpt_correction_T_max 1.00000
_exptl_absorpt_correction_T_min 0.70883
_exptl_absorpt_correction_type multi-scan
_exptl_absorpt_process_details
;
CrysAlisPro 1.171.38.43 (Rigaku Oxford Diffraction, 2015)
Empirical absorption correction using spherical harmonics,
 implemented in SCALE3 ABSPACK scaling algorithm.
;
_exptl_crystal_colour colourless
_exptl_crystal_colour_primary colourless
_exptl_crystal_density_diffrn 1.209
_exptl_crystal_density_method 'not measured'
_exptl_crystal_description block
_exptl_crystal_F_000 456
_exptl_crystal_size_max 0.16
_exptl_crystal_size_mid 0.13
_exptl_crystal_size_min 0.05
_refine_diff_density_max 0.147
_refine_diff_density_min -0.135
_refine_diff_density_rms 0.029
_refine_ls_abs_structure_details 'Flack H D (1983), Acta Cryst. A39, 876-881'
_refine_ls_abs_structure_Flack -0.1(4)
_refine_ls_extinction_method none
_refine_ls_goodness_of_fit_ref 1.084
_refine_ls_hydrogen_treatment constr
_refine_ls_matrix_type full
_refine_ls_number_parameters 145
_refine_ls_number_reflns 2320
_refine_ls_number_restraints 0
_refine_ls_restrained_S_all 1.084
_refine_ls_R_factor_all 0.0305
_refine_ls_R_factor_gt 0.0293
_refine_ls_shift/su_max 0.001
_refine_ls_shift/su_mean 0.000
_refine_ls_structure_factor_coef Fsqd
_refine_ls_weighting_details 'calc w=1/[\s^2^(Fo^2^)+(0.0387P)^2^+0.1225P] where P=(Fo^2^+2Fc^2^)/3'
_refine_ls_weighting_scheme calc
_refine_ls_wR_factor_gt 0.0741
_refine_ls_wR_factor_ref 0.0750
_reflns_number_gt 2247
_reflns_number_total 2320
_reflns_threshold_expression >2sigma(I)
_cod_data_source_file jo7b01496_si_002.cif
_cod_data_source_block 1606242
_cod_database_code 4033092
_chemical_oxdiff_formula 'C20 H20 N6'
_chemical_oxdiff_usercomment YY0516
_reflns_odcompleteness_completeness 99.84
_reflns_odcompleteness_iscentric 1
_reflns_odcompleteness_theta 66.97
_olex2_refinement_description
;
1. Fixed Uiso
 At 1.2 times of:
  All C(H) groups, All C(H,H) groups
2.a Ternary CH refined with riding coordinates:
 C9(H9)
2.b Secondary CH2 refined with riding coordinates:
 C5(H5A,H5B), C10(H10A,H10B), C12(H12A,H12B), C15(H15A,H15B)
2.c Aromatic/amide H refined with riding coordinates:
 C6(H6), C7(H7), C8(H8), C11(H11), C13(H13), C14(H14), C16(H16)
;
_olex2_submission_special_instructions 'No special instructions were received'
_oxdiff_exptl_absorpt_empirical_details
;
Empirical correction (ABSPACK) includes:
- Absorption correction using spherical harmonics
- Frame scaling
;
_oxdiff_exptl_absorpt_empirical_full_max 1.414
_oxdiff_exptl_absorpt_empirical_full_min 0.666

loop_
_space_group_symop_id
_space_group_symop_operation_xyz
1 'x, y, z'
2 '-x+1/2, -y, z+1/2'
3 'x+1/2, -y+1/2, -z'
4 '-x, y+1/2, -z+1/2'

loop_
_atom_site_label
_atom_site_type_symbol
_atom_site_fract_x
_atom_site_fract_y
_atom_site_fract_z
_atom_site_U_iso_or_equiv
_atom_site_adp_type
_atom_site_occupancy
_atom_site_calc_flag
_atom_site_refinement_flags_posn
N1 N 0.72354(18) 0.42923(11) 0.43704(3) 0.0273(2) Uani 1 d .
N2 N 0.72779(19) 0.55933(12) 0.46423(4) 0.0319(2) Uani 1 d .
C3 C 0.7554(2) -0.07234(13) 0.33750(4) 0.0277(2) Uani 1 d .
C4 C 0.9687(2) 0.38692(13) 0.41970(4) 0.0239(2) Uani 1 d .
C5 C 0.8143(2) 0.23915(13) 0.33957(4) 0.0267(2) Uani 1 d .
H5A H 0.8247 0.2375 0.3023 0.032 Uiso 1 calc R
H5B H 0.6482 0.2575 0.3489 0.032 Uiso 1 calc R
C6 C 0.9686(2) 0.61930(14) 0.46890(5) 0.0310(3) Uani 1 d .
H6 H 1.0147 0.7126 0.4877 0.037 Uiso 1 calc R
C7 C 1.1156(2) 0.52197(14) 0.44252(4) 0.0292(3) Uani 1 d .
H7 H 1.2800 0.5357 0.4390 0.035 Uiso 1 calc R
C8 C 0.7063(3) -0.27383(15) 0.26882(5) 0.0395(3) Uani 1 d .
H8 H 0.7614 -0.3207 0.2383 0.047 Uiso 1 calc R
C9 C 0.8966(2) 0.07007(14) 0.36098(4) 0.0271(2) Uani 1 d .
H9 H 1.0645 0.0551 0.3511 0.033 Uiso 1 calc R
C10 C 0.9667(2) 0.38208(14) 0.36042(4) 0.0272(2) Uani 1 d .
H10A H 0.9046 0.4867 0.3474 0.033 Uiso 1 calc R
H10B H 1.1294 0.3699 0.3480 0.033 Uiso 1 calc R
C11 C 0.8338(2) -0.14539(15) 0.29188(5) 0.0319(3) Uani 1 d .
H11 H 0.9741 -0.1075 0.2766 0.038 Uiso 1 calc R
C12 C 0.8867(3) 0.07459(14) 0.41985(5) 0.0342(3) Uani 1 d .
H12A H 0.7220 0.0885 0.4308 0.041 Uiso 1 calc R
H12B H 0.9441 -0.0306 0.4334 0.041 Uiso 1 calc R
C13 C 0.4985(3) -0.33204(16) 0.29098(5) 0.0411(3) Uani 1 d .
H13 H 0.4134 -0.4184 0.2757 0.049 Uiso 1 calc R
C14 C 0.5458(3) -0.13252(17) 0.35923(5) 0.0389(3) Uani 1 d .
H14 H 0.4899 -0.0862 0.3898 0.047 Uiso 1 calc R
C15 C 1.0376(2) 0.21562(14) 0.44171(4) 0.0326(3) Uani 1 d .
H15A H 1.2048 0.1941 0.4342 0.039 Uiso 1 calc R
H15B H 1.0191 0.2179 0.4788 0.039 Uiso 1 calc R
C16 C 0.4178(3) -0.26071(18) 0.33620(6) 0.0449(3) Uani 1 d .
H16 H 0.2771 -0.2987 0.3513 0.054 Uiso 1 calc R

loop_
_atom_site_aniso_label
_atom_site_aniso_U_11
_atom_site_aniso_U_22
_atom_site_aniso_U_33
_atom_site_aniso_U_23
_atom_site_aniso_U_13
_atom_site_aniso_U_12
N1 0.0258(5) 0.0265(4) 0.0296(4) -0.0008(3) 0.0031(4) 0.0002(4)
N2 0.0323(5) 0.0278(4) 0.0356(5) -0.0046(4) 0.0037(4) 0.0008(4)
C3 0.0316(6) 0.0238(5) 0.0276(5) 0.0020(4) -0.0033(5) 0.0016(5)
C4 0.0216(5) 0.0242(5) 0.0259(5) -0.0001(4) -0.0007(4) 0.0003(4)
C5 0.0308(6) 0.0277(5) 0.0216(5) 0.0014(4) -0.0015(4) -0.0017(5)
C6 0.0359(7) 0.0252(5) 0.0319(6) -0.0028(4) -0.0042(5) -0.0034(5)
C7 0.0239(6) 0.0324(6) 0.0313(5) 0.0009(5) -0.0046(5) -0.0030(5)
C8 0.0558(9) 0.0303(6) 0.0325(6) -0.0045(5) -0.0053(6) 0.0019(6)
C9 0.0275(6) 0.0262(5) 0.0277(5) -0.0021(4) -0.0005(4) 0.0017(5)
C10 0.0295(6) 0.0272(5) 0.0248(5) 0.0014(4) 0.0008(5) -0.0028(5)
C11 0.0373(7) 0.0280(5) 0.0304(5) -0.0015(4) 0.0010(5) -0.0008(5)
C12 0.0529(8) 0.0227(5) 0.0271(5) 0.0035(4) -0.0070(5) 0.0030(5)
C13 0.0506(8) 0.0279(6) 0.0449(7) 0.0035(5) -0.0189(7) -0.0081(6)
C14 0.0376(7) 0.0437(7) 0.0355(6) -0.0044(5) 0.0026(6) -0.0051(6)
C15 0.0417(7) 0.0275(5) 0.0286(5) -0.0016(4) -0.0099(5) 0.0079(5)
C16 0.0402(8) 0.0468(7) 0.0478(8) 0.0069(6) -0.0037(6) -0.0150(7)

loop_
_atom_type_symbol
_atom_type_description
_atom_type_scat_dispersion_real
_atom_type_scat_dispersion_imag
_atom_type_scat_source
C C 0.0181 0.0091 'International Tables Vol C Tables 4.2.6.8 and 6.1.1.4'
H H 0.0000 0.0000 'International Tables Vol C Tables 4.2.6.8 and 6.1.1.4'
N N 0.0311 0.0180 'International Tables Vol C Tables 4.2.6.8 and 6.1.1.4'

loop_
_geom_angle_atom_site_label_1
_geom_angle_atom_site_label_2
_geom_angle_atom_site_label_3
_geom_angle
N2 N1 C4 110.05(9)
N1 N2 C6 110.08(10)
C11 C3 C9 119.72(10)
C14 C3 C9 122.57(10)
C14 C3 C11 117.70(11)
N1 C4 C7 102.84(9)
N1 C4 C10 107.63(9)
N1 C4 C15 108.88(10)
C7 C4 C10 114.94(9)
C7 C4 C15 111.55(9)
C15 C4 C10 110.51(9)
H5A C5 H5B 108.0
C9 C5 H5A 109.3
C9 C5 H5B 109.3
C10 C5 H5A 109.3
C10 C5 H5B 109.3
C10 C5 C9 111.64(9)
N2 C6 H6 125.1
C7 C6 N2 109.84(10)
C7 C6 H6 125.1
C4 C7 H7 126.4
C6 C7 C4 107.18(10)
C6 C7 H7 126.4
C11 C8 H8 119.9
C13 C8 H8 119.9
C13 C8 C11 120.28(12)
C3 C9 C5 111.41(9)
C3 C9 H9 107.4
C3 C9 C12 113.61(9)
C5 C9 H9 107.4
C12 C9 C5 109.23(9)
C12 C9 H9 107.4
C4 C10 H10A 109.2
C4 C10 H10B 109.2
C5 C10 C4 112.15(9)
C5 C10 H10A 109.2
C5 C10 H10B 109.2
H10A C10 H10B 107.9
C3 C11 H11 119.4
C8 C11 C3 121.20(12)
C8 C11 H11 119.4
C9 C12 H12A 109.3
C9 C12 H12B 109.3
H12A C12 H12B 107.9
C15 C12 C9 111.73(10)
C15 C12 H12A 109.3
C15 C12 H12B 109.3
C8 C13 H13 120.4
C8 C13 C16 119.27(12)
C16 C13 H13 120.4
C3 C14 H14 119.4
C3 C14 C16 121.19(13)
C16 C14 H14 119.4
C4 C15 H15A 109.0
C4 C15 H15B 109.0
C12 C15 C4 112.88(10)
C12 C15 H15A 109.0
C12 C15 H15B 109.0
H15A C15 H15B 107.8
C13 C16 C14 120.36(13)
C13 C16 H16 119.8
C14 C16 H16 119.8

loop_
_geom_bond_atom_site_label_1
_geom_bond_atom_site_label_2
_geom_bond_distance
N1 N2 1.2617(13)
N1 C4 1.4815(15)
N2 C6 1.4344(17)
C3 C9 1.5178(15)
C3 C11 1.3929(16)
C3 C14 1.3871(19)
C4 C7 1.4840(15)
C4 C10 1.5402(15)
C4 C15 1.5391(14)
C5 H5A 0.9700
C5 H5B 0.9700
C5 C9 1.5383(15)
C5 C10 1.5287(15)
C6 H6 0.9300
C6 C7 1.3249(17)
C7 H7 0.9300
C8 H8 0.9300
C8 C11 1.3899(18)
C8 C13 1.378(2)
C9 H9 0.9800
C9 C12 1.5303(15)
C10 H10A 0.9700
C10 H10B 0.9700
C11 H11 0.9300
C12 H12A 0.9700
C12 H12B 0.9700
C12 C15 1.5220(17)
C13 H13 0.9300
C13 C16 1.382(2)
C14 H14 0.9300
C14 C16 1.3891(19)
C15 H15A 0.9700
C15 H15B 0.9700
C16 H16 0.9300

loop_
_geom_torsion_atom_site_label_1
_geom_torsion_atom_site_label_2
_geom_torsion_atom_site_label_3
_geom_torsion_atom_site_label_4
_geom_torsion
N1 N2 C6 C7 1.09(14)
N1 C4 C7 C6 1.06(12)
N1 C4 C10 C5 -66.70(11)
N1 C4 C15 C12 66.06(12)
N2 N1 C4 C7 -0.42(11)
N2 N1 C4 C10 -122.17(10)
N2 N1 C4 C15 118.01(10)
N2 C6 C7 C4 -1.30(13)
C3 C9 C12 C15 178.04(10)
C3 C14 C16 C13 0.4(2)
C4 N1 N2 C6 -0.34(12)
C5 C9 C12 C15 -56.90(14)
C7 C4 C10 C5 179.42(9)
C7 C4 C15 C12 178.86(10)
C8 C13 C16 C14 -0.4(2)
C9 C3 C11 C8 -178.73(11)
C9 C3 C14 C16 178.60(12)
C9 C5 C10 C4 -56.09(13)
C9 C12 C15 C4 55.51(14)
C10 C4 C7 C6 117.71(11)
C10 C4 C15 C12 -51.95(14)
C10 C5 C9 C3 -176.28(9)
C10 C5 C9 C12 57.39(13)
C11 C3 C9 C5 88.42(13)
C11 C3 C9 C12 -147.70(11)
C11 C3 C14 C16 -0.3(2)
C11 C8 C13 C16 0.3(2)
C13 C8 C11 C3 -0.21(19)
C14 C3 C9 C5 -90.42(13)
C14 C3 C9 C12 33.46(16)
C14 C3 C11 C8 0.17(18)
C15 C4 C7 C6 -115.48(11)
C15 C4 C10 C5 52.08(13)
